data_4065373
loop_
_publ_author_name
'Fortman, George C.'
'Slawin, Alexandra M. Z.'
'Nolan, Steven P.'

_publ_section_title
;
 Highly Active Iridium(III)--NHC System for the Catalytic B--N Bond
 Activation and Subsequent Solvolysis of Ammonia--Borane
;
_journal_issue 20
_journal_name_full Organometallics
_journal_page_first 5487
_journal_paper_doi 10.1021/om2007437
_journal_volume 30
_journal_year 2011
_chemical_absolute_configuration unk
_chemical_formula_moiety 'B5 H4 O10,N H4,2(H2 O)'
_chemical_formula_sum 'B5 H12 N O12'
_chemical_formula_weight 272.16
_chemical_name_systematic
; 
 ? 
;
_space_group_IT_number 41
_symmetry_cell_setting orthorhombic
_symmetry_space_group_name_Hall 'A 2 -2ab'
_symmetry_space_group_name_H-M 'A e a 2'
_atom_sites_solution_hydrogens geom
_atom_sites_solution_primary direct
_atom_sites_solution_secondary difmap
_audit_creation_method SHELXL-97
_cell_angle_alpha 90.00
_cell_angle_beta 90.00
_cell_angle_gamma 90.00
_cell_formula_units_Z 4
_cell_length_a 11.304(6)
_cell_length_b 11.020(6)
_cell_length_c 9.152(5)
_cell_measurement_reflns_used 2152
_cell_measurement_temperature 93(2)
_cell_measurement_theta_max 28.3
_cell_measurement_theta_min 2.9
_cell_volume 1140.1(11)
_computing_cell_refinement 'CrystalClear (Rigaku Corp., 2004)'
_computing_data_collection 'CrystalClear (Rigaku Corp., 2004)'
_computing_data_reduction 'CrystalClear (Rigaku Corp., 2004)'
_computing_molecular_graphics 'Bruker SHELXTL'
_computing_publication_material 'Bruker SHELXTL'
_computing_structure_refinement 'SHELXL-97 (Sheldrick, 1997)'
_computing_structure_solution 'SHELXS-97 (Sheldrick, 1990)'
_diffrn_ambient_temperature 93(2)
_diffrn_measured_fraction_theta_full 0.987
_diffrn_measured_fraction_theta_max 0.986
_diffrn_measurement_device_type CCD
_diffrn_measurement_method '\w and \f scans'
_diffrn_radiation_monochromator confocal
_diffrn_radiation_source 'rotating anode'
_diffrn_radiation_type MoK\a
_diffrn_radiation_wavelength 0.71073
_diffrn_reflns_av_R_equivalents 0.0395
_diffrn_reflns_av_sigmaI/netI 0.0289
_diffrn_reflns_limit_h_max 13
_diffrn_reflns_limit_h_min -11
_diffrn_reflns_limit_k_max 12
_diffrn_reflns_limit_k_min -13
_diffrn_reflns_limit_l_max 10
_diffrn_reflns_limit_l_min -10
_diffrn_reflns_number 3209
_diffrn_reflns_theta_full 25.00
_diffrn_reflns_theta_max 25.35
_diffrn_reflns_theta_min 3.60
_exptl_absorpt_coefficient_mu 0.158
_exptl_absorpt_correction_T_max 1.000
_exptl_absorpt_correction_T_min 0.872
_exptl_absorpt_correction_type multi-scan
_exptl_absorpt_process_details 'Jacobson, R. (1998) Private communication'
_exptl_crystal_colour Colorless
_exptl_crystal_density_diffrn 1.586
_exptl_crystal_density_method 'not measured'
_exptl_crystal_description Prism
_exptl_crystal_F_000 560
_exptl_crystal_size_max 0.20
_exptl_crystal_size_mid 0.20
_exptl_crystal_size_min 0.20
_refine_diff_density_max 0.153
_refine_diff_density_min -0.127
_refine_diff_density_rms 0.036
_refine_ls_abs_structure_details 'Flack H D (1983), Acta Cryst. A39, 876-881'
_refine_ls_abs_structure_Flack -0.6(9)
_refine_ls_extinction_method none
_refine_ls_goodness_of_fit_ref 1.054
_refine_ls_hydrogen_treatment mixed
_refine_ls_matrix_type full
_refine_ls_number_parameters 107
_refine_ls_number_reflns 1027
_refine_ls_number_restraints 7
_refine_ls_restrained_S_all 1.065
_refine_ls_R_factor_all 0.0242
_refine_ls_R_factor_gt 0.0241
_refine_ls_shift/su_max 0.119
_refine_ls_shift/su_mean 0.015
_refine_ls_structure_factor_coef Fsqd
_refine_ls_weighting_details 'calc w=1/[\s^2^(Fo^2^)+(0.0379P)^2^+0.2595P] where P=(Fo^2^+2Fc^2^)/3'
_refine_ls_weighting_scheme calc
_refine_ls_wR_factor_gt 0.0605
_refine_ls_wR_factor_ref 0.0606
_reflns_number_gt 1019
_reflns_number_total 1027
_reflns_threshold_expression >2sigma(I)
_cod_data_source_file om2007437_si_002.cif
_cod_data_source_block borate
_cod_depositor_comments
;
The following automatic conversions were performed:

'_symmetry_cell_setting' value 'Orthorhombic' changed to
'orthorhombic' according to
/home/saulius/struct/CIF-dictionaries/cif_core.dic dictionary named
'cif_core.dic' version 2.4.1 from 2010-06-29.

Automatic conversion script
Id: cif_fix_values 1715 2011-07-08 13:25:40Z adriana 

2021-05-16
Space group name changed to comply with IUCR recomendations
                 miguel
;
_cod_original_cell_volume 1140.0(10)
_cod_original_sg_symbol_H-M Aba2
_cod_database_code 4065373

loop_
_symmetry_equiv_pos_as_xyz
'x, y, z'
'-x, -y, z'
'x+1/2, -y+1/2, z'
'-x+1/2, y+1/2, z'
'x, y+1/2, z+1/2'
'-x, -y+1/2, z+1/2'
'x+1/2, -y+1, z+1/2'
'-x+1/2, y+1, z+1/2'

loop_
_atom_site_label
_atom_site_type_symbol
_atom_site_fract_x
_atom_site_fract_y
_atom_site_fract_z
_atom_site_U_iso_or_equiv
_atom_site_adp_type
_atom_site_occupancy
_atom_site_symmetry_multiplicity
_atom_site_calc_flag
_atom_site_refinement_flags
O1 O 0.41800(8) 0.43172(9) 0.17530(10) 0.0168(2) Uani 1 1 d .
B1 B 0.5000 0.5000 0.0816(3) 0.0144(4) Uani 1 2 d S
O2 O 0.24710(9) 0.52922(9) 0.07809(12) 0.0203(2) Uani 1 1 d .
B2 B 0.29946(13) 0.44741(14) 0.17223(19) 0.0183(3) Uani 1 1 d .
O3 O 0.43632(7) 0.58703(8) -0.01329(10) 0.0166(2) Uani 1 1 d .
B3 B 0.31707(12) 0.59767(14) -0.01328(17) 0.0158(3) Uani 1 1 d .
O4 O 0.22280(8) 0.38697(10) 0.25969(12) 0.0294(3) Uani 1 1 d D
H4O H 0.2589(18) 0.3254(16) 0.319(2) 0.044(5) Uiso 1 1 d D
O5 O 0.26311(8) 0.67832(9) -0.10343(12) 0.0238(3) Uani 1 1 d D
H5O H 0.1813(14) 0.6773(19) -0.096(3) 0.048(6) Uiso 1 1 d D
N1 N 0.0000 0.5000 0.1658(2) 0.0205(4) Uani 1 2 d SD
H1A H -0.0316(19) 0.4433(18) 0.102(2) 0.049(6) Uiso 1 1 d D
H1B H 0.059(2) 0.456(2) 0.217(3) 0.073(8) Uiso 1 1 d D
O6 O 0.52683(8) 0.32329(9) 0.42243(12) 0.0201(2) Uani 1 1 d D
H6A H 0.5035(18) 0.2448(16) 0.439(3) 0.046(5) Uiso 1 1 d D
H6B H 0.4916(17) 0.3512(19) 0.3326(19) 0.039(5) Uiso 1 1 d D

loop_
_atom_site_aniso_label
_atom_site_aniso_U_11
_atom_site_aniso_U_22
_atom_site_aniso_U_33
_atom_site_aniso_U_23
_atom_site_aniso_U_13
_atom_site_aniso_U_12
O1 0.0124(4) 0.0201(5) 0.0180(5) 0.0049(4) -0.0003(4) 0.0012(4)
B1 0.0111(9) 0.0155(9) 0.0164(10) 0.000 0.000 0.0015(8)
O2 0.0103(4) 0.0238(5) 0.0269(5) 0.0109(4) 0.0002(4) 0.0006(3)
B2 0.0157(7) 0.0191(7) 0.0202(7) 0.0042(6) 0.0011(6) 0.0020(6)
O3 0.0129(4) 0.0168(5) 0.0201(5) 0.0049(4) 0.0008(4) -0.0006(4)
B3 0.0127(7) 0.0160(7) 0.0185(7) 0.0013(6) -0.0001(6) -0.0003(5)
O4 0.0135(5) 0.0342(6) 0.0405(6) 0.0222(5) 0.0039(4) 0.0026(4)
O5 0.0135(4) 0.0257(5) 0.0321(6) 0.0136(4) -0.0012(4) 0.0001(4)
N1 0.0131(8) 0.0262(9) 0.0223(9) 0.000 0.000 -0.0004(7)
O6 0.0170(5) 0.0191(5) 0.0243(5) 0.0017(4) -0.0045(4) -0.0027(4)

loop_
_atom_type_symbol
_atom_type_description
_atom_type_scat_dispersion_real
_atom_type_scat_dispersion_imag
_atom_type_scat_source
B B 0.0013 0.0007 'International Tables Vol C Tables 4.2.6.8 and 6.1.1.4'
H H 0.0000 0.0000 'International Tables Vol C Tables 4.2.6.8 and 6.1.1.4'
N N 0.0061 0.0033 'International Tables Vol C Tables 4.2.6.8 and 6.1.1.4'
O O 0.0106 0.0060 'International Tables Vol C Tables 4.2.6.8 and 6.1.1.4'

loop_
_geom_angle_atom_site_label_1
_geom_angle_atom_site_label_2
_geom_angle_atom_site_label_3
_geom_angle
_geom_angle_site_symmetry_1
_geom_angle_site_symmetry_3
B2 O1 B1 123.21(10) . .
O1 B1 O1 108.62(17) 2_665 .
O1 B1 O3 108.49(6) 2_665 .
O1 B1 O3 111.55(6) . .
O1 B1 O3 111.54(6) 2_665 2_665
O1 B1 O3 108.49(6) . 2_665
O3 B1 O3 108.17(17) . 2_665
B3 O2 B2 119.39(11) . .
O1 B2 O4 123.99(13) . .
O1 B2 O2 121.44(13) . .
O4 B2 O2 114.56(12) . .
B3 O3 B1 122.71(10) . .
O3 B3 O5 120.29(12) . .
O3 B3 O2 121.68(13) . .
O5 B3 O2 118.03(12) . .
B2 O4 H4O 114.1(13) . .
B3 O5 H5O 113.3(15) . .
H1A N1 H1B 104(2) . .
H6A O6 H6B 109(2) . .

loop_
_geom_bond_atom_site_label_1
_geom_bond_atom_site_label_2
_geom_bond_distance
_geom_bond_site_symmetry_2
O1 B2 1.351(2) .
O1 B1 1.4698(17) .
B1 O1 1.4698(17) 2_665
B1 O3 1.4806(17) .
B1 O3 1.4806(17) 2_665
O2 B3 1.3761(19) .
O2 B2 1.380(2) .
B2 O4 1.3547(19) .
O3 B3 1.3530(18) .
B3 O5 1.3576(19) .
O4 H4O 0.958(16) .
O5 H5O 0.927(15) .
N1 H1A 0.926(16) .
N1 H1B 0.943(17) .
O6 H6A 0.916(16) .
O6 H6B 0.964(16) .

loop_
_geom_hbond_atom_site_label_D
_geom_hbond_atom_site_label_H
_geom_hbond_atom_site_label_A
_geom_hbond_distance_DH
_geom_hbond_distance_HA
_geom_hbond_distance_DA
_geom_hbond_angle_DHA
_geom_hbond_site_symmetry_A
O4 H4O O5 0.958(16) 1.771(16) 2.6577(17) 152.4(18) 5_545
O5 H5O O6 0.927(15) 1.755(15) 2.6813(18) 179(2) 7_454
N1 H1A O6 0.926(16) 2.110(18) 2.974(2) 154.6(19) 8_544
N1 H1A O2 0.926(16) 2.46(2) 2.9239(18) 110.7(16) 2_565
O6 H6A O3 0.916(16) 1.948(17) 2.8585(18) 173(2) 5_545
O6 H6B O1 0.964(16) 1.884(17) 2.8384(18) 169.8(19) .

loop_
_geom_torsion_atom_site_label_1
_geom_torsion_atom_site_label_2
_geom_torsion_atom_site_label_3
_geom_torsion_atom_site_label_4
_geom_torsion
_geom_torsion_site_symmetry_1
_geom_torsion_site_symmetry_4
B2 O1 B1 O1 120.05(13) . 2_665
B2 O1 B1 O3 0.52(18) . .
B2 O1 B1 O3 -118.53(12) . 2_665
B1 O1 B2 O4 -178.70(14) . .
B1 O1 B2 O2 0.7(2) . .
B3 O2 B2 O1 -0.9(2) . .
B3 O2 B2 O4 178.47(13) . .
O1 B1 O3 B3 -121.12(11) 2_665 .
O1 B1 O3 B3 -1.51(19) . .
O3 B1 O3 B3 117.73(12) 2_665 .
B1 O3 B3 O5 -179.46(13) . .
B1 O3 B3 O2 1.4(2) . .
B2 O2 B3 O3 -0.1(2) . .
B2 O2 B3 O5 -179.26(13) . .
